data_2014046
loop_
_publ_author_name
'Glidewell, Christopher'
'Low, John N.'
'Skakle, Janet M. S.'
'Wardell, James L.'

_publ_section_title
;
 2-Amino-3-hydroxy-4-phenylthiazolium chloride: \p-stacked
 hydrogen-bonded chains of edge-fused <i>R</i>_<b>4</b>^<b>2</b>(11)
 rings
;
_journal_issue 4
_journal_name_full 'Acta Crystallographica Section C'
_journal_page_first o273
_journal_page_last o275
_journal_paper_doi 10.1107/S0108270104004780
_journal_volume 60
_journal_year 2004
_chemical_formula_iupac 'C9 H9 N2 O S 1+, Cl 1-'
_chemical_formula_moiety 'C9 H9 N2 O S 1+, Cl 1-'
_chemical_formula_sum 'C9 H9 Cl N2 O S'
_chemical_formula_weight 228.69
_chemical_name_systematic
;
2-Amino-3-hydroxy-4-phenylthiazolium chloride
;
_space_group_IT_number 14
_symmetry_cell_setting monoclinic
_symmetry_space_group_name_Hall '-P 2yn'
_symmetry_space_group_name_H-M 'P 1 21/n 1'
_atom_sites_solution_hydrogens geom
_atom_sites_solution_primary direct
_atom_sites_solution_secondary difmap
_cell_angle_alpha 90.00
_cell_angle_beta 90.194(2)
_cell_angle_gamma 90.00
_cell_formula_units_Z 4
_cell_length_a 9.2663(5)
_cell_length_b 7.0716(4)
_cell_length_c 15.4610(10)
_cell_measurement_reflns_used 2247
_cell_measurement_temperature 120(2)
_cell_measurement_theta_max 27.40
_cell_measurement_theta_min 3.17
_cell_volume 1013.12(10)
_computing_cell_refinement 'DENZO--SMN (Otwinowski & Minor, 1997)'
_computing_data_collection 'KappaCCD Server Software (Nonius, 1997)'
_computing_data_reduction DENZO--SMN
_computing_molecular_graphics 'PLATON (Spek, 2003)'
_computing_publication_material 'SHELXL97 and PRPKAPPA (Ferguson, 1999)'
_computing_structure_refinement 'OSCAIL and SHELXL97 (Sheldrick, 1997)'
_computing_structure_solution 'OSCAIL (McArdle, 2003) and SHELXS97 (Sheldrick, 1997)'
_diffrn_ambient_temperature 120(2)
_diffrn_measured_fraction_theta_full 0.996
_diffrn_measured_fraction_theta_max 0.980
_diffrn_measurement_device_type KappaCCD
_diffrn_measurement_method '\f scans, and \w scans with \k offsets'
_diffrn_radiation_monochromator graphite
_diffrn_radiation_source 'rotating anode'
_diffrn_radiation_type 'Mo K\a'
_diffrn_radiation_wavelength 0.71073
_diffrn_reflns_av_R_equivalents 0.0672
_diffrn_reflns_av_sigmaI/netI 0.0517
_diffrn_reflns_limit_h_max 11
_diffrn_reflns_limit_h_min -11
_diffrn_reflns_limit_k_max 9
_diffrn_reflns_limit_k_min -8
_diffrn_reflns_limit_l_max 19
_diffrn_reflns_limit_l_min -19
_diffrn_reflns_number 9736
_diffrn_reflns_theta_full 25.00
_diffrn_reflns_theta_max 27.40
_diffrn_reflns_theta_min 3.17
_diffrn_standards_decay_% 0
_exptl_absorpt_coefficient_mu 0.549
_exptl_absorpt_correction_T_max 0.934
_exptl_absorpt_correction_T_min 0.827
_exptl_absorpt_correction_type multi-scan
_exptl_absorpt_process_details '(SORTAV; Blessing 1995, 1997)'
_exptl_crystal_colour colourless
_exptl_crystal_density_diffrn 1.499
_exptl_crystal_density_method 'not measured'
_exptl_crystal_description plate
_exptl_crystal_F_000 472
_exptl_crystal_size_max 0.32
_exptl_crystal_size_mid 0.24
_exptl_crystal_size_min 0.12
_refine_diff_density_max 0.527
_refine_diff_density_min -0.411
_refine_ls_extinction_method none
_refine_ls_goodness_of_fit_ref 1.035
_refine_ls_hydrogen_treatment constr
_refine_ls_matrix_type full
_refine_ls_number_parameters 128
_refine_ls_number_reflns 2247
_refine_ls_number_restraints 0
_refine_ls_restrained_S_all 1.035
_refine_ls_R_factor_all 0.0638
_refine_ls_R_factor_gt 0.0448
_refine_ls_shift/su_max 0.001
_refine_ls_shift/su_mean 0.000
_refine_ls_structure_factor_coef Fsqd
_refine_ls_weighting_details 'w=1/[\s^2^(Fo^2^)+(0.0703P)^2^+0.159P] where P=(Fo^2^+2Fc^2^)/3'
_refine_ls_weighting_scheme calc
_refine_ls_wR_factor_gt 0.1089
_refine_ls_wR_factor_ref 0.1192
_reflns_number_gt 1751
_reflns_number_total 2247
_reflns_threshold_expression I>2\s(I)
_cod_data_source_file ob1172.cif
_cod_data_source_block I
_cod_depositor_comments
;
The following automatic conversions were performed:

'_exptl_absorpt_correction_type' value 'Multi-scan' changed to
'multi-scan' according to
/home/saulius/struct/CIF-dictionaries/cif_core.dic dictionary named
'cif_core.dic' version 2.4.1 from 2010-06-29.

Automatic conversion script
Id: cif_fix_values 1715 2011-07-08 13:25:40Z adriana 
;
_cod_original_sg_symbol_H-M 'P 21/n'
_cod_database_code 2014046

loop_
_symmetry_equiv_pos_as_xyz
'x, y, z'
'x+1/2, -y+1/2, z+1/2'
'-x, -y, -z'
'-x-1/2, y-1/2, -z-1/2'

loop_
_atom_site_label
_atom_site_fract_x
_atom_site_fract_y
_atom_site_fract_z
_atom_site_U_iso_or_equiv
_atom_site_adp_type
_atom_site_calc_flag
_atom_site_refinement_flags
_atom_site_occupancy
_atom_site_disorder_assembly
_atom_site_disorder_group
_atom_site_type_symbol
S1 0.38910(6) 0.22878(8) 0.50432(3) 0.02526(19) Uani d . 1 . . S
C2 0.3016(2) 0.3484(3) 0.42286(13) 0.0216(5) Uani d . 1 . . C
N2 0.2959(2) 0.2964(3) 0.34083(12) 0.0264(4) Uani d . 1 . . N
N3 0.24406(19) 0.5079(2) 0.45261(11) 0.0217(4) Uani d . 1 . . N
O3 0.16664(16) 0.6230(2) 0.39757(9) 0.0265(4) Uani d . 1 . . O
C4 0.2658(2) 0.5452(3) 0.54098(13) 0.0229(5) Uani d . 1 . . C
C5 0.3437(2) 0.4061(3) 0.57711(14) 0.0256(5) Uani d . 1 . . C
C41 0.2075(2) 0.7165(3) 0.58266(14) 0.0221(5) Uani d . 1 . . C
C42 0.2927(2) 0.8124(3) 0.64260(13) 0.0251(5) Uani d . 1 . . C
C43 0.2390(2) 0.9687(3) 0.68564(14) 0.0274(5) Uani d . 1 . . C
C44 0.1001(2) 1.0312(3) 0.66872(14) 0.0301(6) Uani d . 1 . . C
C45 0.0152(3) 0.9379(3) 0.60891(15) 0.0307(5) Uani d . 1 . . C
C46 0.0680(3) 0.7809(3) 0.56603(15) 0.0272(5) Uani d . 1 . . C
Cl1 0.39250(6) 0.87277(8) 0.33083(3) 0.02775(19) Uani d . 1 . . Cl
H2A 0.3358 0.1893 0.3245 0.032 Uiso calc R 1 . . H
H2B 0.2523 0.3689 0.3026 0.032 Uiso calc R 1 . . H
H3 0.2207 0.7086 0.3785 0.040 Uiso calc R 1 . . H
H5 0.3713 0.4046 0.6363 0.031 Uiso calc R 1 . . H
H42 0.3882 0.7703 0.6540 0.030 Uiso calc R 1 . . H
H43 0.2974 1.0331 0.7268 0.033 Uiso calc R 1 . . H
H44 0.0632 1.1385 0.6983 0.036 Uiso calc R 1 . . H
H45 -0.0798 0.9815 0.5972 0.037 Uiso calc R 1 . . H
H46 0.0090 0.7169 0.5251 0.033 Uiso calc R 1 . . H

loop_
_atom_site_aniso_label
_atom_site_aniso_U_11
_atom_site_aniso_U_22
_atom_site_aniso_U_33
_atom_site_aniso_U_12
_atom_site_aniso_U_13
_atom_site_aniso_U_23
S1 0.0326(3) 0.0234(3) 0.0197(3) 0.0063(2) -0.0034(2) 0.0027(2)
C2 0.0218(11) 0.0206(11) 0.0225(11) -0.0007(9) -0.0049(8) 0.0026(9)
N2 0.0360(11) 0.0237(10) 0.0195(9) 0.0058(9) -0.0073(8) 0.0002(8)
N3 0.0254(9) 0.0196(10) 0.0201(9) 0.0030(8) -0.0068(7) 0.0033(7)
O3 0.0310(9) 0.0235(9) 0.0247(8) 0.0042(7) -0.0097(7) 0.0051(6)
C4 0.0243(11) 0.0245(12) 0.0199(10) -0.0007(9) -0.0013(8) 0.0022(9)
C5 0.0303(12) 0.0262(12) 0.0204(11) 0.0038(10) -0.0012(9) 0.0004(9)
C41 0.0260(11) 0.0199(11) 0.0203(10) -0.0001(9) -0.0009(8) 0.0022(8)
C42 0.0273(11) 0.0282(12) 0.0196(11) 0.0009(10) -0.0017(9) 0.0041(9)
C43 0.0336(13) 0.0292(13) 0.0196(11) -0.0032(10) -0.0022(9) -0.0013(9)
C44 0.0398(14) 0.0238(13) 0.0267(12) 0.0028(10) 0.0052(10) -0.0012(9)
C45 0.0296(12) 0.0283(13) 0.0342(13) 0.0059(11) 0.0001(10) 0.0008(10)
C46 0.0271(12) 0.0257(13) 0.0289(12) -0.0014(10) -0.0037(10) -0.0006(10)
Cl1 0.0331(3) 0.0245(3) 0.0255(3) 0.0016(2) -0.0097(2) 0.0011(2)

loop_
_atom_type_symbol
_atom_type_description
_atom_type_scat_dispersion_real
_atom_type_scat_dispersion_imag
_atom_type_scat_source
C C 0.0033 0.0016 'International Tables Vol C Tables 4.2.6.8 and 6.1.1.4'
H H 0.0000 0.0000 'International Tables Vol C Tables 4.2.6.8 and 6.1.1.4'
Cl Cl 0.1484 0.1585 'International Tables Vol C Tables 4.2.6.8 and 6.1.1.4'
N N 0.0061 0.0033 'International Tables Vol C Tables 4.2.6.8 and 6.1.1.4'
O O 0.0106 0.0060 'International Tables Vol C Tables 4.2.6.8 and 6.1.1.4'
S S 0.1246 0.1234 'International Tables Vol C Tables 4.2.6.8 and 6.1.1.4'

loop_
_geom_angle_atom_site_label_1
_geom_angle_atom_site_label_2
_geom_angle_atom_site_label_3
_geom_angle
_geom_angle_publ_flag
S1 C2 N3 110.64(15) y
C2 N3 C4 116.04(18) y
N3 C4 C5 110.03(19) y
C4 C5 S1 113.00(17) y
C5 S1 C2 90.29(11) y
S1 C2 N2 125.72(17) y
N2 C2 N3 123.58(19) y
C2 N3 O3 119.73(17) y
O3 N3 C4 124.22(17) y
N3 C4 C41 121.81(19) y
C5 C4 C41 128.2(2) y
C2 N2 H2A 120.0 no
C2 N2 H2B 120.0 no
H2A N2 H2B 120.0 no
N3 O3 H3 109.5 no
C4 C5 H5 123.5 no
S1 C5 H5 123.5 no
C42 C41 C46 119.2(2) no
C42 C41 C4 118.9(2) no
C46 C41 C4 121.9(2) no
C43 C42 C41 120.4(2) no
C43 C42 H42 119.8 no
C41 C42 H42 119.8 no
C42 C43 C44 120.0(2) no
C42 C43 H43 120.0 no
C44 C43 H43 120.0 no
C45 C44 C43 120.1(2) no
C45 C44 H44 120.0 no
C43 C44 H44 120.0 no
C44 C45 C46 120.2(2) no
C44 C45 H45 119.9 no
C46 C45 H45 119.9 no
C45 C46 C41 120.2(2) no
C45 C46 H46 119.9 no
C41 C46 H46 119.9 no

loop_
_geom_bond_atom_site_label_1
_geom_bond_atom_site_label_2
_geom_bond_site_symmetry_2
_geom_bond_distance
_geom_bond_publ_flag
S1 C2 . 1.718(2) y
C2 N3 . 1.330(3) y
N3 C4 . 1.405(3) y
C4 C5 . 1.341(3) y
C5 S1 . 1.737(2) y
C2 N2 . 1.321(3) y
N3 O3 . 1.377(2) y
C4 C41 . 1.476(3) y
N2 H2A . 0.88 no
N2 H2B . 0.88 no
O3 H3 . 0.84 no
C5 H5 . 0.95 no
C41 C42 . 1.392(3) no
C41 C46 . 1.393(3) no
C42 C43 . 1.383(3) no
C42 H42 . 0.95 no
C43 C44 . 1.385(3) no
C43 H43 . 0.95 no
C44 C45 . 1.380(3) no
C44 H44 . 0.95 no
C45 C46 . 1.383(3) no
C45 H45 . 0.95 no
C46 H46 . 0.95 no

loop_
_geom_hbond_atom_site_label_D
_geom_hbond_atom_site_label_H
_geom_hbond_atom_site_label_A
_geom_hbond_site_symmetry_A
_geom_hbond_distance_DH
_geom_hbond_distance_HA
_geom_hbond_distance_DA
_geom_hbond_angle_DHA
_geom_hbond_publ_flag
O3 H3 Cl1 . 0.84 2.11 2.929(2) 167 y
N2 H2A Cl1 1_545 0.88 2.30 3.131(2) 157 y
N2 H2B Cl1 4_656 0.88 2.46 3.217(2) 145 y

loop_
_geom_torsion_atom_site_label_1
_geom_torsion_atom_site_label_2
_geom_torsion_atom_site_label_3
_geom_torsion_atom_site_label_4
_geom_torsion
_geom_torsion_publ_flag
C5 S1 C2 N2 176.8(2) no
C5 S1 C2 N3 -0.42(16) no
N2 C2 N3 O3 3.9(3) no
S1 C2 N3 O3 -178.81(14) no
N2 C2 N3 C4 -177.18(19) no
S1 C2 N3 C4 0.2(2) no
C2 N3 C4 C5 0.3(3) no
O3 N3 C4 C5 179.21(18) no
C2 N3 C4 C41 -179.73(19) no
O3 N3 C4 C41 -0.8(3) no
N3 C4 C5 S1 -0.6(2) no
C41 C4 C5 S1 179.41(18) no
C2 S1 C5 C4 0.61(18) no
N3 C4 C41 C42 -139.2(2) y
C5 C4 C41 C42 40.7(3) y
N3 C4 C41 C46 43.1(3) y
C5 C4 C41 C46 -136.9(2) y
C46 C41 C42 C43 0.6(3) no
C4 C41 C42 C43 -177.19(19) no
C41 C42 C43 C44 -0.4(3) no
C42 C43 C44 C45 0.0(3) no
C43 C44 C45 C46 0.4(4) no
C44 C45 C46 C41 -0.2(3) no
C42 C41 C46 C45 -0.2(3) no
C4 C41 C46 C45 177.46(19) no

loop_
_cod_related_entry_id
_cod_related_entry_database
_cod_related_entry_code
1 ChemSpider 21107569
